data_4135121
loop_
_publ_author_name
'Lei, Qiao'
'Zhang, Chao'
'Shu, Cong-Cong'
'Morgan, Harry'
'McGrady, John E.'
'Sun, Zhong-Ming'

_publ_section_title
;
 [Cu4@E18]4- (E=Sn, Pb): Fused Derivatives of Endohedral Stannaspherene
 and Plumbaspherene.
;
_journal_name_full 'Journal of the American Chemical Society'
_journal_paper_doi 10.1021/jacs.0c04815
_journal_year 2020
_chemical_formula_moiety 'Cu4 Pb18, 4.032(C17.714 H35.428 K N2 O6), 4(C3 H7 N O)'
_chemical_formula_sum 'C84 H172 Cu4 K4 N12 O28 Pb18'
_chemical_formula_weight 5938.31
_space_group_crystal_system triclinic
_space_group_IT_number 2
_space_group_name_Hall '-P 1'
_space_group_name_H-M_alt 'P -1'
_atom_sites_solution_hydrogens geom
_atom_sites_solution_primary dual
_audit_creation_date 2020-01-13
_audit_creation_method
;
Olex2 1.3
(compiled Nov 21 2019 18:26:39 for OlexSys, GUI svn.r6003)
;
_cell_angle_alpha 107.799(2)
_cell_angle_beta 96.824(2)
_cell_angle_gamma 112.746(2)
_cell_formula_units_Z 1
_cell_length_a 15.7192(4)
_cell_length_b 15.9825(4)
_cell_length_c 16.7031(3)
_cell_measurement_reflns_used 25916
_cell_measurement_temperature 100.00(10)
_cell_measurement_theta_max 73.3160
_cell_measurement_theta_min 2.8750
_cell_volume 3547.99(17)
_computing_molecular_graphics 'Olex2 1.3 (Dolomanov et al., 2009)'
_computing_publication_material 'Olex2 1.3 (Dolomanov et al., 2009)'
_computing_structure_refinement 'SHELXL 2017/1 (Sheldrick, 2015)'
_computing_structure_solution 'SHELXT  (Sheldrick, 2015)'
_diffrn_ambient_temperature 100.00(10)
_diffrn_measured_fraction_theta_full 0.994
_diffrn_measured_fraction_theta_max 0.970
_diffrn_measurement_device_type 'multiwire proportional'
_diffrn_measurement_method 'phi and omega scans'
_diffrn_radiation_monochromator graphite
_diffrn_radiation_type CuK\a
_diffrn_radiation_wavelength 1.54178
_diffrn_reflns_av_R_equivalents 0.0535
_diffrn_reflns_av_unetI/netI 0.0506
_diffrn_reflns_Laue_measured_fraction_full 0.994
_diffrn_reflns_Laue_measured_fraction_max 0.970
_diffrn_reflns_limit_h_max 19
_diffrn_reflns_limit_h_min -17
_diffrn_reflns_limit_k_max 19
_diffrn_reflns_limit_k_min -19
_diffrn_reflns_limit_l_max 20
_diffrn_reflns_limit_l_min -16
_diffrn_reflns_number 41638
_diffrn_reflns_point_group_measured_fraction_full 0.994
_diffrn_reflns_point_group_measured_fraction_max 0.970
_diffrn_reflns_theta_full 67.679
_diffrn_reflns_theta_max 73.552
_diffrn_reflns_theta_min 2.886
_exptl_absorpt_coefficient_mu 42.676
_exptl_absorpt_correction_T_max 1.00000
_exptl_absorpt_correction_T_min 0.09290
_exptl_absorpt_correction_type multi-scan
_exptl_crystal_colour 'metallic dark black'
_exptl_crystal_colour_lustre metallic
_exptl_crystal_colour_modifier dark
_exptl_crystal_colour_primary black
_exptl_crystal_density_diffrn 2.779
_exptl_crystal_description plate
_exptl_crystal_F_000 2652
_exptl_crystal_size_max 0.27
_exptl_crystal_size_mid 0.25
_exptl_crystal_size_min 0.21
_refine_diff_density_max 3.790
_refine_diff_density_min -4.384
_refine_diff_density_rms 0.574
_refine_ls_extinction_method none
_refine_ls_goodness_of_fit_ref 1.067
_refine_ls_hydrogen_treatment constr
_refine_ls_matrix_type full
_refine_ls_number_parameters 651
_refine_ls_number_reflns 13878
_refine_ls_number_restraints 12
_refine_ls_restrained_S_all 1.067
_refine_ls_R_factor_all 0.0560
_refine_ls_R_factor_gt 0.0520
_refine_ls_shift/su_max 0.001
_refine_ls_shift/su_mean 0.000
_refine_ls_structure_factor_coef Fsqd
_refine_ls_weighting_details 'w=1/[\s^2^(Fo^2^)+(0.1063P)^2^+13.4574P] where P=(Fo^2^+2Fc^2^)/3'
_refine_ls_weighting_scheme calc
_refine_ls_wR_factor_gt 0.1461
_refine_ls_wR_factor_ref 0.1493
_reflns_Friedel_coverage 0.000
_reflns_number_gt 12630
_reflns_number_total 13878
_reflns_threshold_expression 'I > 2\s(I)'
_cod_data_source_file ja0c04815_si_003.cif
_cod_data_source_block 12
_cod_original_cell_volume 3547.99(16)
_cod_database_code 4135121
_shelx_shelxl_version_number 2017/1
_shelx_space_group_comment
;
The symmetry employed for this shelxl refinement is uniquely defined
by the following loop, which should always be used as a source of
symmetry information in preference to the above space-group names.
They are only intended as comments.
;
_shelx_estimated_absorpt_t_max 0.040
_shelx_estimated_absorpt_t_min 0.031
_olex2_refinement_description
;
1. Fixed Uiso
 At 1.2 times of:
  All C(H) groups, All C(H,H) groups
 At 1.5 times of:
  All C(H,H,H) groups
2. Uiso/Uaniso restraints and constraints
Uanis(C25) \\sim Ueq, Uanis(C36) \\sim Ueq: with sigma of 0.01 and sigma for
terminal atoms of 0.02
3. Others
 Sof(C28A)=Sof(H28A)=Sof(H28B)=FVAR(1)
4.a Secondary CH2 refined with riding coordinates:
 C11(H11A,H11B), C22(H22A,H22B), C15(H15A,H15B), C25(H25A,H25B), C10(H10A,
 H10B), C35(H35A,H35B), C21(H21A,H21B), C9(H9A,H9B), C30(H30A,H30B), C17(H17A,
 H17B), C24(H24A,H24B), C13(H13A,H13B), C16(H16A,H16B), C20(H20A,H20B),
 C36(H36A,H36B), C26(H26A,H26B), C3(H3A,H3B), C4(H4A,H4B), C5(H5A,H5B), C6(H6A,
 H6B), C12(H12A,H12B), C14(H14A,H14B), C8(H8A,H8B), C19(H19A,H19B), C1(H1A,H1B),
  C23(H23A,H23B), C7(H7A,H7B), C2(H2A,H2B), C27(H27A,H27B), C29(H29A,H29B),
 C18(H18A,H18B), C34(H34A,H34B), C33(H33A,H33B), C31(H31A,H31B), C32(H32A,H32B),
  C28A(H28A,H28B)
4.b Aromatic/amide H refined with riding coordinates:
 C42(H42), C39(H39)
4.c Idealised Me refined as rotating group:
 C37(H37A,H37B,H37C), C41(H41A,H41B,H41C), C40(H40A,H40B,H40C), C38(H38A,H38B,
 H38C)
;
_smtbx_masks_void_probe_radius 1.2
_smtbx_masks_void_truncation_radius 1.2
_olex2_submission_special_instructions 'No special instructions were received'

loop_
_space_group_symop_operation_xyz
'x, y, z'
'-x, -y, -z'

loop_
_atom_site_label
_atom_site_type_symbol
_atom_site_fract_x
_atom_site_fract_y
_atom_site_fract_z
_atom_site_U_iso_or_equiv
_atom_site_adp_type
_atom_site_occupancy
_atom_site_site_symmetry_order
_atom_site_calc_flag
_atom_site_refinement_flags_posn
_atom_site_refinement_flags_adp
_atom_site_refinement_flags_occupancy
_atom_site_disorder_assembly
_atom_site_disorder_group
Pb2 Pb 0.35913(3) 0.07233(3) 0.62778(2) 0.01383(10) Uani 1 1 d . . . . .
Pb6 Pb 0.54549(3) 0.24008(3) 0.62856(2) 0.01401(10) Uani 1 1 d . . . . .
Pb8 Pb 0.47012(3) 0.13139(3) 0.37222(2) 0.01330(10) Uani 1 1 d . . . . .
Pb9 Pb 0.28407(2) -0.03775(3) 0.36931(2) 0.01346(10) Uani 1 1 d . . . . .
Pb7 Pb 0.65123(2) 0.13643(3) 0.50057(2) 0.01474(10) Uani 1 1 d . . . . .
Pb5 Pb 0.72221(3) 0.23954(3) 0.74061(2) 0.01788(11) Uani 1 1 d . . . . .
Pb3 Pb 0.41727(3) -0.03685(3) 0.73814(2) 0.01694(11) Uani 1 1 d . . . . .
Pb4 Pb 0.64353(3) 0.06366(3) 0.80515(2) 0.01710(11) Uani 1 1 d . . . . .
Pb1 Pb 0.53308(3) 0.19550(3) 0.80387(2) 0.01752(11) Uani 1 1 d . . . . .
Cu2 Cu 0.45550(9) 0.05225(9) 0.49969(7) 0.0092(3) Uani 1 1 d . . . . .
Cu1 Cu 0.54190(9) 0.06128(10) 0.64429(8) 0.0103(3) Uani 1 1 d . . . . .
K2 K 0.13767(14) 0.35967(15) 0.50640(12) 0.0156(4) Uani 1 1 d . . . . .
K1 K 0.82173(15) 0.76630(15) 0.97709(12) 0.0173(4) Uani 1 1 d . . . . .
O9 O 0.1577(6) 0.4440(6) 0.3770(5) 0.0314(19) Uani 1 1 d . . . . .
O12 O 0.0310(5) 0.3183(6) 0.6285(5) 0.0275(17) Uani 1 1 d . . . . .
O10 O -0.0167(6) 0.2863(8) 0.3581(6) 0.045(2) Uani 1 1 d . . . . .
O11 O 0.1505(8) 0.5138(6) 0.6523(5) 0.038(2) Uani 1 1 d . . . . .
O6 O 0.7086(6) 0.8680(7) 0.9787(6) 0.035(2) Uani 1 1 d . . . . .
O5 O 0.7714(7) 0.8412(7) 1.1306(5) 0.036(2) Uani 1 1 d . . . . .
O1 O 0.7991(6) 0.5902(6) 0.9936(6) 0.035(2) Uani 1 1 d . . . . .
O4 O 0.9384(6) 0.8383(7) 0.8741(6) 0.040(2) Uani 1 1 d . . . . .
O3 O 1.0266(6) 0.8731(7) 1.0475(6) 0.038(2) Uani 1 1 d . . . . .
O2 O 0.6888(6) 0.5869(6) 0.8445(5) 0.034(2) Uani 1 1 d . . . . .
O7 O 0.3265(6) 0.3889(7) 0.5466(5) 0.0321(19) Uani 1 1 d . . . . .
O8 O 0.1769(7) 0.1968(6) 0.4612(5) 0.034(2) Uani 1 1 d . . . . .
C11 C 0.8984(12) 0.8654(14) 0.8128(9) 0.055(4) Uani 1 1 d . . . . .
H11A H 0.940181 0.879077 0.775355 0.065 Uiso 1 1 calc R U . . .
H11B H 0.893511 0.925035 0.843026 0.065 Uiso 1 1 calc R U . . .
N3 N 0.2918(8) 0.5563(7) 0.5544(6) 0.034(3) Uani 1 1 d . . . . .
N4 N -0.0228(8) 0.1617(8) 0.4553(6) 0.034(2) Uani 1 1 d . . . . .
N2 N 0.7302(8) 0.7649(9) 0.8076(6) 0.035(2) Uani 1 1 d . . . . .
N1 N 0.9154(8) 0.7719(9) 1.1491(7) 0.043(3) Uani 1 1 d . . . . .
C22 C 0.2719(13) 0.2196(13) 0.5052(9) 0.057(5) Uani 1 1 d . . . . .
H22A H 0.275352 0.228120 0.565780 0.069 Uiso 1 1 calc R U . . .
H22B H 0.285862 0.165000 0.478399 0.069 Uiso 1 1 calc R U . . .
C15 C 0.7316(11) 0.9059(11) 1.1314(10) 0.047(4) Uani 1 1 d . . . . .
H15A H 0.781933 0.970430 1.142423 0.057 Uiso 1 1 calc R U . . .
H15B H 0.699927 0.911940 1.177744 0.057 Uiso 1 1 calc R U . . .
N5 N 0.4079(9) 0.4352(11) 0.8305(8) 0.050(3) Uani 1 1 d . . . . .
C25 C 0.3033(10) 0.5779(10) 0.4753(8) 0.040(3) Uani 1 1 d . U . . .
H25A H 0.336390 0.543582 0.445078 0.048 Uiso 1 1 calc R U . . .
H25B H 0.342993 0.647787 0.492732 0.048 Uiso 1 1 calc R U . . .
C10 C 1.0375(11) 0.9065(12) 0.9187(10) 0.051(4) Uani 1 1 d . . . . .
H10A H 1.042611 0.970814 0.950945 0.062 Uiso 1 1 calc R U . . .
H10B H 1.074523 0.912364 0.876484 0.062 Uiso 1 1 calc R U . . .
C35 C -0.0602(9) 0.2313(13) 0.5925(9) 0.046(4) Uani 1 1 d . . . . .
H35A H -0.106113 0.243086 0.559081 0.056 Uiso 1 1 calc R U . . .
H35B H -0.084709 0.215641 0.639387 0.056 Uiso 1 1 calc R U . . .
C21 C 0.3421(11) 0.3066(13) 0.5018(9) 0.048(4) Uani 1 1 d . . . . .
H21A H 0.338061 0.299150 0.441366 0.057 Uiso 1 1 calc R U . . .
H21B H 0.405651 0.317532 0.528647 0.057 Uiso 1 1 calc R U . . .
C9 C 1.0759(9) 0.8701(14) 0.9802(10) 0.054(4) Uani 1 1 d . . . . .
H9A H 1.065594 0.803401 0.949049 0.064 Uiso 1 1 calc R U . . .
H9B H 1.144209 0.911378 1.005805 0.064 Uiso 1 1 calc R U . . .
C30 C -0.1053(10) 0.1492(10) 0.3945(9) 0.047(4) Uani 1 1 d . . . . .
H30A H -0.141131 0.176572 0.428322 0.056 Uiso 1 1 calc R U . . .
H30B H -0.146330 0.079335 0.363880 0.056 Uiso 1 1 calc R U . . .
C17 C 0.6432(13) 0.8405(16) 0.8989(12) 0.058(5) Uani 1 1 d . . . . .
H17A H 0.617907 0.887914 0.904118 0.070 Uiso 1 1 calc R U . . .
H17B H 0.590085 0.776780 0.885071 0.070 Uiso 1 1 calc R U . . .
C24 C 0.0094(12) 0.0877(9) 0.4117(8) 0.045(4) Uani 1 1 d . . . . .
H24A H 0.009456 0.085425 0.353051 0.053 Uiso 1 1 calc R U . . .
H24B H -0.036556 0.023584 0.406832 0.053 Uiso 1 1 calc R U . . .
C13 C 0.8637(10) 0.7939(12) 1.2145(8) 0.051(4) Uani 1 1 d . . . . .
H13A H 0.904307 0.815156 1.272339 0.061 Uiso 1 1 calc R U . . .
H13B H 0.806851 0.734441 1.204599 0.061 Uiso 1 1 calc R U . . .
C16 C 0.6608(11) 0.8682(12) 1.0451(10) 0.047(4) Uani 1 1 d . . . . .
H16A H 0.612646 0.802089 1.032355 0.056 Uiso 1 1 calc R U . . .
H16B H 0.628761 0.909723 1.047431 0.056 Uiso 1 1 calc R U . . .
C20 C 0.4005(8) 0.4795(14) 0.5530(10) 0.050(4) Uani 1 1 d . . . . .
H20A H 0.404330 0.477114 0.494878 0.060 Uiso 1 1 calc R U . . .
H20B H 0.461514 0.488576 0.584406 0.060 Uiso 1 1 calc R U . . .
C36 C -0.0474(10) 0.1475(11) 0.5349(9) 0.045(3) Uani 1 1 d . U . . .
H36A H 0.003209 0.140492 0.567304 0.053 Uiso 1 1 calc R U . . .
H36B H -0.106048 0.087281 0.517760 0.053 Uiso 1 1 calc R U . . .
C26 C 0.2087(11) 0.5483(9) 0.4125(9) 0.040(3) Uani 1 1 d . . . . .
H26A H 0.171580 0.576542 0.443057 0.048 Uiso 1 1 calc R U . . .
H26B H 0.220561 0.572048 0.366007 0.048 Uiso 1 1 calc R U . . .
C3 C 0.7141(12) 0.5050(11) 0.9363(12) 0.060(5) Uani 1 1 d . . . . .
H3A H 0.658790 0.506034 0.956045 0.073 Uiso 1 1 calc R U . . .
H3B H 0.718370 0.446215 0.936941 0.073 Uiso 1 1 calc R U . . .
C4 C 0.7030(13) 0.5033(10) 0.8486(12) 0.058(5) Uani 1 1 d . . . . .
H4A H 0.648393 0.442762 0.809048 0.070 Uiso 1 1 calc R U . . .
H4B H 0.759601 0.505054 0.830031 0.070 Uiso 1 1 calc R U . . .
C37 C 0.4188(17) 0.3852(18) 0.8865(15) 0.080(6) Uiso 1 1 d . . . . .
H37A H 0.358765 0.329819 0.875577 0.119 Uiso 1 1 calc R U . . .
H37B H 0.438414 0.429459 0.946405 0.119 Uiso 1 1 calc R U . . .
H37C H 0.466386 0.363028 0.874902 0.119 Uiso 1 1 calc R U . . .
C5 C 0.6739(11) 0.5850(12) 0.7578(8) 0.051(4) Uani 1 1 d . . . . .
H5A H 0.621559 0.522673 0.718242 0.061 Uiso 1 1 calc R U . . .
H5B H 0.731214 0.592326 0.738372 0.061 Uiso 1 1 calc R U . . .
C6 C 0.6509(11) 0.6671(11) 0.7573(8) 0.047(4) Uani 1 1 d . . . . .
H6A H 0.632578 0.660538 0.697322 0.056 Uiso 1 1 calc R U . . .
H6B H 0.596320 0.661256 0.780789 0.056 Uiso 1 1 calc R U . . .
C12 C 0.8010(12) 0.7863(14) 0.7578(9) 0.053(4) Uani 1 1 d . . . . .
H12A H 0.778365 0.805963 0.713427 0.063 Uiso 1 1 calc R U . . .
H12B H 0.806302 0.726719 0.728230 0.063 Uiso 1 1 calc R U . . .
C14 C 0.8347(11) 0.8724(12) 1.2111(9) 0.052(4) Uani 1 1 d . . . . .
H14A H 0.804400 0.887283 1.257256 0.063 Uiso 1 1 calc R U . . .
H14B H 0.891129 0.931948 1.220265 0.063 Uiso 1 1 calc R U . . .
C8 C 1.0689(10) 0.8485(13) 1.1134(11) 0.051(4) Uani 1 1 d . . . . .
H8A H 1.135610 0.895880 1.140054 0.061 Uiso 1 1 calc R U . . .
H8B H 1.065703 0.783891 1.086985 0.061 Uiso 1 1 calc R U . . .
C19 C 0.3828(11) 0.5618(12) 0.5979(9) 0.055(5) Uani 1 1 d . . . . .
H19A H 0.435424 0.622013 0.602489 0.066 Uiso 1 1 calc R U . . .
H19B H 0.381673 0.565127 0.656725 0.066 Uiso 1 1 calc R U . . .
C1 C 0.9141(12) 0.6779(13) 1.1346(13) 0.068(6) Uani 1 1 d . . . . .
H1A H 0.928448 0.673173 1.190743 0.081 Uiso 1 1 calc R U . . .
H1B H 0.964611 0.674526 1.107582 0.081 Uiso 1 1 calc R U . . .
C23 C 0.1079(14) 0.1076(10) 0.4586(9) 0.052(4) Uani 1 1 d . . . . .
H23A H 0.108986 0.110582 0.517597 0.062 Uiso 1 1 calc R U . . .
H23B H 0.122441 0.054628 0.428463 0.062 Uiso 1 1 calc R U . . .
C7 C 1.0145(11) 0.8497(14) 1.1814(10) 0.056(5) Uani 1 1 d . . . . .
H7A H 1.047986 0.842860 1.229751 0.067 Uiso 1 1 calc R U . . .
H7B H 1.013644 0.912959 1.203394 0.067 Uiso 1 1 calc R U . . .
C2 C 0.8209(14) 0.5909(13) 1.0783(12) 0.064(5) Uani 1 1 d . . . . .
H2A H 0.824964 0.530836 1.074409 0.077 Uiso 1 1 calc R U . . .
H2B H 0.769820 0.593092 1.104941 0.077 Uiso 1 1 calc R U . . .
C27 C 0.0665(14) 0.4119(17) 0.3192(12) 0.075(6) Uani 1 1 d . . . . .
H27A H 0.036829 0.451055 0.348284 0.090 Uiso 1 1 calc R U . A 2
H27B H 0.078018 0.427022 0.268315 0.090 Uiso 1 1 calc R U . A 2
C29 C -0.0868(11) 0.1931(16) 0.3289(14) 0.071(6) Uani 1 1 d . . . . .
H29A H -0.070728 0.151844 0.283581 0.086 Uiso 1 1 calc R U . . .
H29B H -0.145758 0.191831 0.301989 0.086 Uiso 1 1 calc R U . . .
C18 C 0.6935(12) 0.8358(14) 0.8251(11) 0.052(4) Uani 1 1 d . . . . .
H18A H 0.648378 0.821311 0.772035 0.062 Uiso 1 1 calc R U . . .
H18B H 0.746036 0.900145 0.839907 0.062 Uiso 1 1 calc R U . . .
C34 C 0.0208(10) 0.3993(10) 0.6826(8) 0.033(3) Uani 1 1 d . . . . .
H34A H -0.004451 0.385034 0.729599 0.039 Uiso 1 1 calc R U . . .
H34B H -0.023114 0.413016 0.648930 0.039 Uiso 1 1 calc R U . . .
C33 C 0.1168(11) 0.4852(10) 0.7186(7) 0.037(3) Uani 1 1 d . . . . .
H33A H 0.113291 0.539593 0.761591 0.044 Uiso 1 1 calc R U . . .
H33B H 0.161503 0.468547 0.747660 0.044 Uiso 1 1 calc R U . . .
C31 C 0.2679(13) 0.6311(9) 0.6154(9) 0.052(4) Uani 1 1 d . . . . .
H31A H 0.323868 0.694499 0.639818 0.062 Uiso 1 1 calc R U . . .
H31B H 0.217312 0.637517 0.582374 0.062 Uiso 1 1 calc R U . . .
C32 C 0.2367(15) 0.6028(10) 0.6872(9) 0.054(5) Uani 1 1 d . . . . .
H32A H 0.286131 0.594243 0.719511 0.065 Uiso 1 1 calc R U . . .
H32B H 0.226438 0.654349 0.727001 0.065 Uiso 1 1 calc R U . . .
N6 N -0.3292(11) 0.1985(12) 0.0776(10) 0.062(4) Uiso 1 1 d . . . . .
O14 O -0.1785(15) 0.2382(16) 0.1404(14) 0.116(6) Uiso 1 1 d . . . . .
C42 C -0.2680(13) 0.1771(15) 0.1105(12) 0.059(4) Uani 1 1 d . . . . .
H42 H -0.288109 0.115410 0.113274 0.071 Uiso 1 1 calc R U . . .
C41 C -0.297(3) 0.292(3) 0.065(3) 0.190(19) Uiso 1 1 d . . . . .
H41A H -0.253565 0.345210 0.118502 0.284 Uiso 1 1 calc R U . . .
H41B H -0.350865 0.303166 0.048511 0.284 Uiso 1 1 calc R U . . .
H41C H -0.264004 0.289787 0.019854 0.284 Uiso 1 1 calc R U . . .
C40 C -0.426(3) 0.117(3) 0.046(3) 0.20(2) Uiso 1 1 d . . . . .
H40A H -0.427593 0.070093 0.070972 0.305 Uiso 1 1 calc R U . . .
H40B H -0.442305 0.086814 -0.016338 0.305 Uiso 1 1 calc R U . . .
H40C H -0.470253 0.142069 0.063153 0.305 Uiso 1 1 calc R U . . .
O13 O 0.4211(18) 0.5842(16) 0.8224(15) 0.127(7) Uani 1 1 d . . . . .
C38 C 0.375(2) 0.3826(16) 0.7386(12) 0.080(7) Uani 1 1 d . . . . .
H38A H 0.420744 0.415529 0.711621 0.120 Uiso 1 1 calc R U . . .
H38B H 0.314360 0.379499 0.716919 0.120 Uiso 1 1 calc R U . . .
H38C H 0.368801 0.317212 0.725222 0.120 Uiso 1 1 calc R U . . .
C39 C 0.4346(15) 0.5344(15) 0.8635(14) 0.069(5) Uani 1 1 d . . . . .
H39 H 0.466158 0.568346 0.922707 0.083 Uiso 1 1 calc R U . . .
C28A C 0.0080(15) 0.3246(15) 0.2931(12) 0.039(6) Uiso 0.71(5) 1 d . . P B 2
H28A H 0.033205 0.285593 0.256177 0.046 Uiso 0.71(5) 1 calc R U P B 2
H28B H -0.050339 0.315577 0.256806 0.046 Uiso 0.71(5) 1 calc R U P B 2

loop_
_atom_site_aniso_label
_atom_site_aniso_U_11
_atom_site_aniso_U_22
_atom_site_aniso_U_33
_atom_site_aniso_U_23
_atom_site_aniso_U_13
_atom_site_aniso_U_12
Pb2 0.01192(19) 0.0193(2) 0.01128(18) 0.00530(14) 0.00614(13) 0.00750(15)
Pb6 0.0175(2) 0.01020(19) 0.01122(18) 0.00204(13) 0.00358(13) 0.00479(15)
Pb8 0.01446(19) 0.01258(19) 0.01250(18) 0.00628(14) 0.00268(13) 0.00486(15)
Pb9 0.00817(18) 0.0165(2) 0.01281(18) 0.00388(14) 0.00109(13) 0.00449(15)
Pb7 0.00896(19) 0.0134(2) 0.0193(2) 0.00683(15) 0.00437(14) 0.00195(15)
Pb5 0.01328(19) 0.0127(2) 0.01548(19) -0.00061(14) -0.00146(13) 0.00007(15)
Pb3 0.0173(2) 0.0220(2) 0.01326(18) 0.00985(15) 0.00853(14) 0.00697(16)
Pb4 0.0175(2) 0.0220(2) 0.00847(18) 0.00515(14) -0.00035(13) 0.00724(16)
Pb1 0.0221(2) 0.0192(2) 0.00774(18) 0.00071(14) 0.00468(13) 0.00900(16)
Cu2 0.0089(6) 0.0101(6) 0.0052(6) 0.0012(5) 0.0014(4) 0.0024(5)
Cu1 0.0103(6) 0.0120(6) 0.0060(5) 0.0017(4) 0.0014(4) 0.0041(5)
K2 0.0139(9) 0.0150(10) 0.0152(9) 0.0058(7) 0.0034(7) 0.0040(8)
K1 0.0181(10) 0.0173(10) 0.0131(9) 0.0043(7) 0.0020(7) 0.0063(8)
O9 0.038(5) 0.030(4) 0.023(4) 0.016(3) 0.002(3) 0.011(4)
O12 0.015(4) 0.036(5) 0.034(4) 0.016(4) 0.012(3) 0.010(3)
O10 0.025(4) 0.051(6) 0.040(5) 0.019(4) -0.007(4) 0.002(4)
O11 0.072(7) 0.027(4) 0.015(4) 0.005(3) 0.017(4) 0.023(5)
O6 0.033(5) 0.041(5) 0.052(5) 0.030(4) 0.031(4) 0.022(4)
O5 0.040(5) 0.035(5) 0.019(4) -0.001(3) 0.015(3) 0.009(4)
O1 0.034(5) 0.020(4) 0.043(5) 0.015(4) 0.002(4) 0.004(4)
O4 0.032(5) 0.045(6) 0.027(4) 0.009(4) 0.015(4) 0.002(4)
O3 0.024(4) 0.054(6) 0.031(5) 0.015(4) 0.007(3) 0.014(4)
O2 0.043(5) 0.025(4) 0.018(4) -0.005(3) 0.001(3) 0.010(4)
O7 0.020(4) 0.054(6) 0.027(4) 0.017(4) 0.012(3) 0.018(4)
O8 0.058(6) 0.031(5) 0.026(4) 0.014(3) 0.008(4) 0.031(5)
C11 0.058(10) 0.077(12) 0.021(6) 0.020(7) 0.024(6) 0.017(9)
N3 0.037(6) 0.021(5) 0.017(4) 0.011(4) -0.001(4) -0.013(4)
N4 0.034(6) 0.028(5) 0.027(5) 0.016(4) 0.007(4) -0.005(4)
N2 0.043(6) 0.048(7) 0.015(4) 0.018(4) 0.008(4) 0.018(5)
N1 0.026(5) 0.046(7) 0.039(6) 0.023(5) -0.012(4) -0.001(5)
C22 0.082(12) 0.064(11) 0.028(7) -0.009(6) -0.011(7) 0.061(11)
C15 0.052(9) 0.033(7) 0.052(9) 0.012(6) 0.038(7) 0.010(7)
N5 0.038(7) 0.062(9) 0.038(7) 0.011(6) 0.009(5) 0.018(6)
C25 0.039(6) 0.031(6) 0.034(5) 0.025(5) 0.003(4) -0.009(5)
C10 0.036(8) 0.052(9) 0.043(8) 0.009(7) 0.029(6) 0.000(7)
C35 0.018(6) 0.081(11) 0.039(7) 0.037(7) 0.016(5) 0.007(7)
C21 0.039(8) 0.077(12) 0.041(7) 0.014(7) 0.006(6) 0.048(9)
C9 0.016(6) 0.080(12) 0.043(8) 0.010(7) 0.015(5) 0.009(7)
C30 0.031(7) 0.033(7) 0.032(7) 0.005(5) -0.011(5) -0.018(6)
C17 0.060(10) 0.095(14) 0.085(12) 0.061(11) 0.042(9) 0.070(11)
C24 0.079(11) 0.010(5) 0.031(6) 0.008(5) 0.009(6) 0.009(6)
C13 0.041(8) 0.065(10) 0.014(6) 0.018(6) -0.004(5) -0.006(7)
C16 0.048(8) 0.040(8) 0.062(9) 0.017(7) 0.038(7) 0.024(7)
C20 0.010(5) 0.088(13) 0.049(8) 0.038(8) 0.009(5) 0.010(7)
C36 0.036(6) 0.042(7) 0.039(6) 0.025(5) 0.014(5) -0.007(5)
C26 0.063(9) 0.024(6) 0.036(7) 0.015(5) 0.014(6) 0.019(6)
C3 0.049(9) 0.024(7) 0.077(12) 0.015(7) -0.014(8) -0.002(7)
C4 0.056(10) 0.012(6) 0.085(12) 0.005(7) 0.001(9) 0.009(6)
C5 0.046(8) 0.057(9) 0.010(5) -0.009(5) -0.001(5) 0.003(7)
C6 0.051(8) 0.057(9) 0.012(5) 0.011(5) -0.009(5) 0.012(7)
C12 0.057(10) 0.071(11) 0.021(6) 0.021(7) 0.011(6) 0.017(8)
C14 0.047(9) 0.049(9) 0.021(6) -0.001(6) 0.004(6) -0.005(7)
C8 0.021(6) 0.062(10) 0.056(9) 0.023(8) -0.008(6) 0.010(7)
C19 0.040(8) 0.054(9) 0.027(7) 0.016(6) -0.010(6) -0.016(7)
C1 0.042(9) 0.065(11) 0.085(13) 0.054(10) -0.022(8) 0.005(8)
C23 0.102(13) 0.016(6) 0.038(7) 0.013(5) 0.011(7) 0.026(7)
C7 0.043(8) 0.076(12) 0.037(8) 0.034(8) -0.008(6) 0.011(8)
C2 0.072(12) 0.050(10) 0.075(12) 0.050(9) -0.001(9) 0.017(9)
C27 0.070(12) 0.102(16) 0.053(10) 0.057(11) -0.009(9) 0.026(12)
C29 0.024(7) 0.092(15) 0.099(15) 0.067(13) 0.004(8) 0.007(8)
C18 0.051(9) 0.077(12) 0.064(10) 0.054(9) 0.024(7) 0.042(9)
C34 0.043(7) 0.045(8) 0.031(6) 0.025(6) 0.027(5) 0.027(6)
C33 0.073(10) 0.034(7) 0.020(6) 0.013(5) 0.020(6) 0.036(7)
C31 0.078(11) 0.013(6) 0.037(7) 0.006(5) 0.000(7) 0.000(7)
C32 0.102(14) 0.016(6) 0.034(7) 0.006(5) 0.030(8) 0.018(8)
C42 0.055(10) 0.071(12) 0.068(11) 0.028(9) 0.026(8) 0.039(10)
O13 0.17(2) 0.107(15) 0.145(19) 0.085(14) 0.064(16) 0.064(15)
C38 0.14(2) 0.065(12) 0.039(9) 0.015(8) 0.017(11) 0.058(14)
C39 0.070(12) 0.052(11) 0.062(11) 0.013(9) 0.001(9) 0.016(10)

loop_
_atom_type_symbol
_atom_type_description
_atom_type_scat_dispersion_real
_atom_type_scat_dispersion_imag
_atom_type_scat_source
C C 0.0181 0.0091 'International Tables Vol C Tables 4.2.6.8 and 6.1.1.4'
H H 0.0000 0.0000 'International Tables Vol C Tables 4.2.6.8 and 6.1.1.4'
Cu Cu -1.9646 0.5888 'International Tables Vol C Tables 4.2.6.8 and 6.1.1.4'
K K 0.3868 1.0657 'International Tables Vol C Tables 4.2.6.8 and 6.1.1.4'
N N 0.0311 0.0180 'International Tables Vol C Tables 4.2.6.8 and 6.1.1.4'
O O 0.0492 0.0322 'International Tables Vol C Tables 4.2.6.8 and 6.1.1.4'
Pb Pb -4.0753 8.5060 'International Tables Vol C Tables 4.2.6.8 and 6.1.1.4'

loop_
_geom_angle_atom_site_label_1
_geom_angle_atom_site_label_2
_geom_angle_atom_site_label_3
_geom_angle
_geom_angle_site_symmetry_1
_geom_angle_site_symmetry_3
_geom_angle_publ_flag
Pb6 Pb2 Pb7 106.932(14) . 2_656 ?
Pb6 Pb2 Pb3 108.277(14) . . ?
Pb6 Pb2 Pb1 61.279(11) . . ?
Pb3 Pb2 Pb7 68.748(12) . 2_656 ?
Pb3 Pb2 Pb1 59.610(12) . . ?
Pb1 Pb2 Pb7 115.785(14) . 2_656 ?
Cu2 Pb2 Pb6 55.88(3) . . ?
Cu2 Pb2 Pb7 54.64(3) . 2_656 ?
Cu2 Pb2 Pb3 102.62(3) . . ?
Cu2 Pb2 Pb1 101.97(3) . . ?
Cu2 Pb2 Cu1 53.23(3) . . ?
Cu1 Pb2 Pb6 57.91(3) . . ?
Cu1 Pb2 Pb7 64.73(3) . 2_656 ?
Cu1 Pb2 Pb3 57.28(3) . . ?
Cu1 Pb2 Pb1 56.48(3) . . ?
Pb2 Pb6 Pb7 107.315(14) . . ?
Pb2 Pb6 Pb5 108.242(14) . . ?
Pb2 Pb6 Pb1 61.107(12) . . ?
Pb5 Pb6 Pb7 69.282(12) . . ?
Pb5 Pb6 Pb1 59.392(12) . . ?
Pb1 Pb6 Pb7 116.071(14) . . ?
Cu2 Pb6 Pb2 55.95(3) . . ?
Cu2 Pb6 Pb7 54.90(3) . . ?
Cu2 Pb6 Pb5 103.01(3) . . ?
Cu2 Pb6 Pb1 101.89(3) . . ?
Cu2 Pb6 Cu1 53.28(3) . . ?
Cu1 Pb6 Pb2 58.01(3) . . ?
Cu1 Pb6 Pb7 65.04(3) . . ?
Cu1 Pb6 Pb5 57.42(3) . . ?
Cu1 Pb6 Pb1 56.44(3) . . ?
Pb9 Pb8 Pb7 107.235(13) . . ?
Pb9 Pb8 Pb3 108.066(14) . 2_656 ?
Pb9 Pb8 Pb4 61.011(11) . 2_656 ?
Pb3 Pb8 Pb7 68.787(12) 2_656 . ?
Pb3 Pb8 Pb4 59.353(12) 2_656 2_656 ?
Pb4 Pb8 Pb7 115.574(14) 2_656 . ?
Cu2 Pb8 Pb9 56.22(3) . . ?
Cu2 Pb8 Pb7 54.68(3) . . ?
Cu2 Pb8 Pb3 102.62(3) . 2_656 ?
Cu2 Pb8 Pb4 101.87(3) . 2_656 ?
Cu2 Pb8 Cu1 52.87(4) . 2_656 ?
Cu1 Pb8 Pb9 57.90(3) 2_656 . ?
Cu1 Pb8 Pb7 64.51(3) 2_656 . ?
Cu1 Pb8 Pb3 57.48(3) 2_656 2_656 ?
Cu1 Pb8 Pb4 56.65(2) 2_656 2_656 ?
Pb8 Pb9 Pb7 106.880(13) . 2_656 ?
Pb8 Pb9 Pb5 108.796(15) . 2_656 ?
Pb8 Pb9 Pb4 61.525(12) . 2_656 ?
Pb5 Pb9 Pb7 69.209(12) 2_656 2_656 ?
Pb5 Pb9 Pb4 59.833(12) 2_656 2_656 ?
Pb4 Pb9 Pb7 116.258(14) 2_656 2_656 ?
Cu2 Pb9 Pb8 55.99(3) . . ?
Cu2 Pb9 Pb7 54.22(3) . 2_656 ?
Cu2 Pb9 Pb5 102.67(3) . 2_656 ?
Cu2 Pb9 Pb4 102.10(3) . 2_656 ?
Cu2 Pb9 Cu1 52.89(4) . 2_656 ?
Cu1 Pb9 Pb8 58.15(3) 2_656 . ?
Cu1 Pb9 Pb7 64.70(3) 2_656 2_656 ?
Cu1 Pb9 Pb5 57.69(3) 2_656 2_656 ?
Cu1 Pb9 Pb4 56.90(3) 2_656 2_656 ?
Pb2 Pb7 Pb6 145.752(14) 2_656 . ?
Pb2 Pb7 Pb8 97.124(12) 2_656 . ?
Pb2 Pb7 Pb9 73.396(12) 2_656 2_656 ?
Pb2 Pb7 Pb5 126.442(13) 2_656 . ?
Pb2 Pb7 Pb3 54.026(10) 2_656 2_656 ?
Pb2 Pb7 Cu1 99.77(3) 2_656 . ?
Pb2 Pb7 Cu1 52.33(2) 2_656 2_656 ?
Pb6 Pb7 Pb8 72.839(11) . . ?
Pb6 Pb7 Pb9 96.386(13) . 2_656 ?
Pb6 Pb7 Pb5 53.624(10) . . ?
Pb6 Pb7 Pb3 126.406(13) . 2_656 ?
Pb6 Pb7 Cu1 99.71(3) . 2_656 ?
Pb6 Pb7 Cu1 52.14(2) . . ?
Pb8 Pb7 Pb9 145.870(14) . 2_656 ?
Pb8 Pb7 Pb5 126.462(14) . . ?
Pb8 Pb7 Pb3 53.569(10) . 2_656 ?
Pb8 Pb7 Cu1 52.27(2) . 2_656 ?
Pb8 Pb7 Cu1 99.75(2) . . ?
Pb9 Pb7 Pb5 53.047(10) 2_656 . ?
Pb9 Pb7 Pb3 127.421(14) 2_656 2_656 ?
Pb9 Pb7 Cu1 51.91(2) 2_656 . ?
Pb9 Pb7 Cu1 100.15(2) 2_656 2_656 ?
Pb3 Pb7 Pb5 179.279(14) 2_656 . ?
Cu2 Pb7 Pb2 53.21(3) 2_656 2_656 ?
Cu2 Pb7 Pb2 94.37(3) . 2_656 ?
Cu2 Pb7 Pb6 94.19(3) 2_656 . ?
Cu2 Pb7 Pb6 53.07(3) . . ?
Cu2 Pb7 Pb8 94.58(3) 2_656 . ?
Cu2 Pb7 Pb8 53.05(3) . . ?
Cu2 Pb7 Pb9 94.27(3) . 2_656 ?
Cu2 Pb7 Pb9 53.13(3) 2_656 2_656 ?
Cu2 Pb7 Pb5 89.95(3) 2_656 . ?
Cu2 Pb7 Pb5 90.24(3) . . ?
Cu2 Pb7 Pb3 90.26(3) . 2_656 ?
Cu2 Pb7 Pb3 90.77(3) 2_656 2_656 ?
Cu2 Pb7 Cu2 53.77(5) 2_656 . ?
Cu2 Pb7 Cu1 47.75(3) . 2_656 ?
Cu2 Pb7 Cu1 47.86(3) . . ?
Cu2 Pb7 Cu1 48.07(3) 2_656 2_656 ?
Cu2 Pb7 Cu1 47.65(3) 2_656 . ?
Cu1 Pb7 Pb5 49.02(2) . . ?
Cu1 Pb7 Pb5 131.39(2) 2_656 . ?
Cu1 Pb7 Pb3 49.30(2) 2_656 2_656 ?
Cu1 Pb7 Pb3 131.66(2) . 2_656 ?
Cu1 Pb7 Cu1 82.36(3) 2_656 . ?
Pb6 Pb5 Pb7 57.094(10) . . ?
Pb6 Pb5 Pb4 108.287(14) . . ?
Pb6 Pb5 Pb1 61.317(12) . . ?
Pb9 Pb5 Pb6 103.074(13) 2_656 . ?
Pb9 Pb5 Pb7 57.743(10) 2_656 . ?
Pb9 Pb5 Pb4 61.314(12) 2_656 . ?
Pb9 Pb5 Pb1 108.147(15) 2_656 . ?
Pb4 Pb5 Pb7 108.276(13) . . ?
Pb1 Pb5 Pb7 107.827(12) . . ?
Pb1 Pb5 Pb4 60.812(13) . . ?
Cu1 Pb5 Pb6 57.25(3) . . ?
Cu1 Pb5 Pb9 57.48(3) . 2_656 ?
Cu1 Pb5 Pb7 59.91(3) . . ?
Cu1 Pb5 Pb4 57.38(3) . . ?
Cu1 Pb5 Pb1 57.11(3) . . ?
Pb2 Pb3 Pb7 57.226(10) . 2_656 ?
Pb2 Pb3 Pb1 60.959(12) . . ?
Pb8 Pb3 Pb2 103.069(13) 2_656 . ?
Pb8 Pb3 Pb7 57.644(10) 2_656 2_656 ?
Pb8 Pb3 Pb4 61.607(12) 2_656 . ?
Pb8 Pb3 Pb1 108.135(14) 2_656 . ?
Pb4 Pb3 Pb2 108.171(14) . . ?
Pb4 Pb3 Pb7 108.444(13) . 2_656 ?
Pb4 Pb3 Pb1 60.769(12) . . ?
Pb1 Pb3 Pb7 107.616(13) . 2_656 ?
Cu1 Pb3 Pb2 57.19(3) . . ?
Cu1 Pb3 Pb8 57.49(3) . 2_656 ?
Cu1 Pb3 Pb7 59.91(3) . 2_656 ?
Cu1 Pb3 Pb4 57.48(3) . . ?
Cu1 Pb3 Pb1 56.95(3) . . ?
Pb9 Pb4 Pb8 57.464(11) 2_656 2_656 ?
Pb5 Pb4 Pb8 104.785(13) . 2_656 ?
Pb5 Pb4 Pb9 58.853(12) . 2_656 ?
Pb5 Pb4 Pb1 59.493(12) . . ?
Pb3 Pb4 Pb8 59.041(12) . 2_656 ?
Pb3 Pb4 Pb9 104.986(13) . 2_656 ?
Pb3 Pb4 Pb5 106.972(14) . . ?
Pb3 Pb4 Pb1 59.846(12) . . ?
Pb1 Pb4 Pb8 105.457(13) . 2_656 ?
Pb1 Pb4 Pb9 105.228(13) . 2_656 ?
Cu1 Pb4 Pb8 56.49(3) . 2_656 ?
Cu1 Pb4 Pb9 56.51(3) . 2_656 ?
Cu1 Pb4 Pb5 57.20(3) . . ?
Cu1 Pb4 Pb3 57.31(3) . . ?
Cu1 Pb4 Pb1 56.57(3) . . ?
Pb2 Pb1 Pb6 57.614(11) . . ?
Pb5 Pb1 Pb2 105.374(13) . . ?
Pb5 Pb1 Pb6 59.291(12) . . ?
Pb5 Pb1 Pb3 106.767(15) . . ?
Pb5 Pb1 Pb4 59.695(12) . . ?
Pb3 Pb1 Pb2 59.431(11) . . ?
Pb3 Pb1 Pb6 105.229(13) . . ?
Pb3 Pb1 Pb4 59.385(12) . . ?
Pb4 Pb1 Pb2 105.910(14) . . ?
Pb4 Pb1 Pb6 105.859(14) . . ?
Cu1 Pb1 Pb2 56.72(3) . . ?
Cu1 Pb1 Pb6 56.59(3) . . ?
Cu1 Pb1 Pb5 57.42(3) . . ?
Cu1 Pb1 Pb3 57.29(3) . . ?
Cu1 Pb1 Pb4 57.06(3) . . ?
Pb2 Cu2 Pb8 128.92(5) . . ?
Pb2 Cu2 Pb9 90.74(4) . . ?
Pb2 Cu2 Pb7 133.81(4) . . ?
Pb2 Cu2 Pb7 72.14(3) . 2_656 ?
Pb6 Cu2 Pb2 68.16(3) . . ?
Pb6 Cu2 Pb8 89.99(4) . . ?
Pb6 Cu2 Pb9 129.38(5) . . ?
Pb6 Cu2 Pb7 72.03(3) . . ?
Pb6 Cu2 Pb7 133.77(5) . 2_656 ?
Pb8 Cu2 Pb9 67.79(3) . . ?
Pb8 Cu2 Pb7 72.27(3) . . ?
Pb8 Cu2 Pb7 134.32(4) . 2_656 ?
Pb9 Cu2 Pb7 133.49(5) . . ?
Pb9 Cu2 Pb7 72.65(3) . 2_656 ?
Pb7 Cu2 Pb7 126.23(5) 2_656 . ?
Cu2 Cu2 Pb2 115.38(7) 2_656 . ?
Cu2 Cu2 Pb6 114.92(7) 2_656 . ?
Cu2 Cu2 Pb8 115.69(7) 2_656 . ?
Cu2 Cu2 Pb9 115.69(7) 2_656 . ?
Cu2 Cu2 Pb7 63.35(5) 2_656 2_656 ?
Cu2 Cu2 Pb7 62.88(5) 2_656 . ?
Cu1 Cu2 Pb2 66.52(4) . . ?
Cu1 Cu2 Pb2 146.24(6) 2_656 . ?
Cu1 Cu2 Pb6 145.57(6) 2_656 . ?
Cu1 Cu2 Pb6 66.47(4) . . ?
Cu1 Cu2 Pb8 145.83(6) . . ?
Cu1 Cu2 Pb8 66.70(4) 2_656 . ?
Cu1 Cu2 Pb9 66.38(4) 2_656 . ?
Cu1 Cu2 Pb9 146.34(6) . . ?
Cu1 Cu2 Pb7 76.72(4) . 2_656 ?
Cu1 Cu2 Pb7 76.70(5) 2_656 . ?
Cu1 Cu2 Pb7 77.28(5) 2_656 2_656 ?
Cu1 Cu2 Pb7 76.87(4) . . ?
Cu1 Cu2 Cu2 59.66(5) . 2_656 ?
Cu1 Cu2 Cu2 60.15(6) 2_656 2_656 ?
Cu1 Cu2 Cu1 119.81(6) 2_656 . ?
Pb2 Cu1 Pb8 115.30(4) . 2_656 ?
Pb2 Cu1 Pb7 110.05(4) . . ?
Pb2 Cu1 Pb7 62.94(3) . 2_656 ?
Pb2 Cu1 Pb5 120.13(5) . . ?
Pb2 Cu1 Pb3 65.52(3) . . ?
Pb2 Cu1 Pb4 121.97(4) . . ?
Pb6 Cu1 Pb2 64.08(3) . . ?
Pb6 Cu1 Pb8 170.33(5) . 2_656 ?
Pb6 Cu1 Pb7 110.04(4) . 2_656 ?
Pb6 Cu1 Pb7 62.82(3) . . ?
Pb6 Cu1 Pb5 65.33(3) . . ?
Pb6 Cu1 Pb3 120.59(5) . . ?
Pb6 Cu1 Pb4 122.18(4) . . ?
Pb8 Cu1 Pb7 110.05(4) 2_656 . ?
Pb8 Cu1 Pb7 63.22(3) 2_656 2_656 ?
Pb8 Cu1 Pb4 66.86(3) 2_656 . ?
Pb9 Cu1 Pb2 170.97(5) 2_656 . ?
Pb9 Cu1 Pb6 114.98(4) 2_656 . ?
Pb9 Cu1 Pb8 63.95(3) 2_656 2_656 ?
Pb9 Cu1 Pb7 110.66(4) 2_656 2_656 ?
Pb9 Cu1 Pb7 63.39(3) 2_656 . ?
Pb9 Cu1 Pb5 64.84(3) 2_656 . ?
Pb9 Cu1 Pb3 119.60(4) 2_656 . ?
Pb9 Cu1 Pb4 66.59(3) 2_656 . ?
Pb7 Cu1 Pb7 97.64(3) 2_656 . ?
Pb5 Cu1 Pb8 119.85(4) . 2_656 ?
Pb5 Cu1 Pb7 168.70(5) . 2_656 ?
Pb5 Cu1 Pb7 71.06(3) . . ?
Pb5 Cu1 Pb3 120.50(4) . . ?
Pb5 Cu1 Pb4 65.42(3) . . ?
Pb3 Cu1 Pb8 65.03(3) . 2_656 ?
Pb3 Cu1 Pb7 70.80(3) . 2_656 ?
Pb3 Cu1 Pb7 168.43(5) . . ?
Pb3 Cu1 Pb4 65.21(3) . . ?
Pb4 Cu1 Pb7 123.42(4) . 2_656 ?
Pb4 Cu1 Pb7 123.65(4) . . ?
Pb1 Cu1 Pb2 66.80(3) . . ?
Pb1 Cu1 Pb6 66.97(3) . . ?
Pb1 Cu1 Pb8 122.24(4) . 2_656 ?
Pb1 Cu1 Pb9 121.69(4) . 2_656 ?
Pb1 Cu1 Pb7 123.39(4) . . ?
Pb1 Cu1 Pb7 123.30(4) . 2_656 ?
Pb1 Cu1 Pb5 65.47(3) . . ?
Pb1 Cu1 Pb3 65.76(3) . . ?
Pb1 Cu1 Pb4 66.38(3) . . ?
Cu2 Cu1 Pb2 60.26(4) . . ?
Cu2 Cu1 Pb2 110.66(5) 2_656 . ?
Cu2 Cu1 Pb6 60.25(4) . . ?
Cu2 Cu1 Pb6 110.26(5) 2_656 . ?
Cu2 Cu1 Pb8 60.43(4) 2_656 2_656 ?
Cu2 Cu1 Pb8 110.61(5) . 2_656 ?
Cu2 Cu1 Pb9 111.08(5) . 2_656 ?
Cu2 Cu1 Pb9 60.73(4) 2_656 2_656 ?
Cu2 Cu1 Pb7 55.27(4) . . ?
Cu2 Cu1 Pb7 55.07(4) 2_656 . ?
Cu2 Cu1 Pb7 55.54(4) 2_656 2_656 ?
Cu2 Cu1 Pb7 55.21(4) . 2_656 ?
Cu2 Cu1 Pb5 115.59(5) . . ?
Cu2 Cu1 Pb5 115.26(5) 2_656 . ?
Cu2 Cu1 Pb3 115.46(5) . . ?
Cu2 Cu1 Pb3 115.38(5) 2_656 . ?
Cu2 Cu1 Pb4 177.04(6) . . ?
Cu2 Cu1 Pb4 116.85(5) 2_656 . ?
Cu2 Cu1 Pb1 176.77(6) 2_656 . ?
Cu2 Cu1 Pb1 116.58(5) . . ?
Cu2 Cu1 Cu2 60.19(6) 2_656 . ?
O9 K2 N3 61.7(2) . . ?
O9 K2 N4 117.1(3) . . ?
O12 K2 O9 144.3(3) . . ?
O12 K2 N3 119.2(3) . . ?
O12 K2 N4 60.9(3) . . ?
O10 K2 O9 59.3(3) . . ?
O10 K2 O12 99.0(3) . . ?
O10 K2 N3 118.2(3) . . ?
O10 K2 N4 60.3(3) . . ?
O11 K2 O9 102.2(3) . . ?
O11 K2 O12 59.8(3) . . ?
O11 K2 O10 116.3(3) . . ?
O11 K2 O8 141.5(3) . . ?
O11 K2 N3 61.0(3) . . ?
O11 K2 N4 118.6(3) . . ?
O7 K2 O9 95.2(3) . . ?
O7 K2 O12 116.8(2) . . ?
O7 K2 O10 139.3(3) . . ?
O7 K2 O11 98.9(3) . . ?
O7 K2 O8 60.5(3) . . ?
O7 K2 N3 61.1(3) . . ?
O7 K2 N4 120.5(3) . . ?
O8 K2 O9 111.2(3) . . ?
O8 K2 O12 98.7(3) . . ?
O8 K2 O10 97.3(3) . . ?
O8 K2 N3 119.9(3) . . ?
O8 K2 N4 61.5(3) . . ?
N3 K2 N4 178.3(3) . . ?
O6 K1 O3 120.4(3) . . ?
O6 K1 N2 60.9(3) . . ?
O6 K1 N1 118.4(3) . . ?
O5 K1 O6 60.0(3) . . ?
O5 K1 O4 138.5(3) . . ?
O5 K1 O3 97.7(3) . . ?
O5 K1 N2 120.1(3) . . ?
O5 K1 N1 59.4(3) . . ?
O1 K1 O6 135.9(3) . . ?
O1 K1 O5 96.1(3) . . ?
O1 K1 O4 119.7(3) . . ?
O1 K1 O3 97.7(3) . . ?
O1 K1 O2 60.7(3) . . ?
O1 K1 N2 120.5(3) . . ?
O1 K1 N1 60.6(3) . . ?
O4 K1 O6 99.5(3) . . ?
O4 K1 O3 59.8(3) . . ?
O4 K1 N2 60.6(3) . . ?
O4 K1 N1 119.0(3) . . ?
O3 K1 N2 119.4(3) . . ?
O3 K1 N1 60.1(3) . . ?
O2 K1 O6 97.2(3) . . ?
O2 K1 O5 119.3(3) . . ?
O2 K1 O4 97.5(3) . . ?
O2 K1 O3 137.5(3) . . ?
O2 K1 N2 60.6(3) . . ?
O2 K1 N1 120.5(3) . . ?
N2 K1 N1 178.9(3) . . ?
C26 O9 K2 113.7(7) . . ?
C26 O9 C27 110.6(12) . . ?
C27 O9 K2 111.2(8) . . ?
C35 O12 K2 115.8(7) . . ?
C34 O12 K2 114.0(6) . . ?
C34 O12 C35 110.6(10) . . ?
C29 O10 K2 120.9(9) . . ?
C29 O10 C28A 116.1(13) . . ?
C28A O10 K2 114.3(9) . . ?
C33 O11 K2 114.5(7) . . ?
C33 O11 C32 111.6(10) . . ?
C32 O11 K2 118.4(8) . . ?
C17 O6 K1 116.9(8) . . ?
C16 O6 K1 112.5(8) . . ?
C16 O6 C17 109.5(11) . . ?
C15 O5 K1 116.3(8) . . ?
C14 O5 K1 118.8(9) . . ?
C14 O5 C15 110.9(11) . . ?
C3 O1 K1 115.1(8) . . ?
C2 O1 K1 118.3(9) . . ?
C2 O1 C3 112.9(12) . . ?
C11 O4 K1 116.4(8) . . ?
C11 O4 C10 112.6(12) . . ?
C10 O4 K1 116.7(7) . . ?
C9 O3 K1 112.2(7) . . ?
C9 O3 C8 109.7(11) . . ?
C8 O3 K1 116.6(8) . . ?
C4 O2 K1 113.2(8) . . ?
C5 O2 K1 116.5(8) . . ?
C5 O2 C4 112.0(12) . . ?
C21 O7 K2 115.3(8) . . ?
C20 O7 K2 118.4(8) . . ?
C20 O7 C21 112.1(11) . . ?
C22 O8 K2 113.2(8) . . ?
C23 O8 K2 118.3(9) . . ?
C23 O8 C22 112.5(12) . . ?
O4 C11 H11A 109.3 . . ?
O4 C11 H11B 109.3 . . ?
O4 C11 C12 111.7(14) . . ?
H11A C11 H11B 107.9 . . ?
C12 C11 H11A 109.3 . . ?
C12 C11 H11B 109.3 . . ?
C25 N3 K2 109.9(7) . . ?
C25 N3 C19 108.7(11) . . ?
C25 N3 C31 109.3(11) . . ?
C19 N3 K2 109.4(8) . . ?
C19 N3 C31 110.1(11) . . ?
C31 N3 K2 109.4(8) . . ?
C30 N4 K2 110.6(8) . . ?
C30 N4 C24 108.8(11) . . ?
C30 N4 C36 111.1(11) . . ?
C24 N4 K2 108.2(8) . . ?
C36 N4 K2 109.3(7) . . ?
C36 N4 C24 108.7(11) . . ?
C6 N2 K1 108.6(7) . . ?
C6 N2 C12 109.2(11) . . ?
C12 N2 K1 109.5(8) . . ?
C18 N2 K1 109.6(8) . . ?
C18 N2 C6 109.0(12) . . ?
C18 N2 C12 110.9(12) . . ?
C13 N1 K1 110.3(8) . . ?
C1 N1 K1 108.3(9) . . ?
C1 N1 C13 110.4(13) . . ?
C1 N1 C7 110.2(13) . . ?
C7 N1 K1 109.1(7) . . ?
C7 N1 C13 108.4(12) . . ?
O8 C22 H22A 109.3 . . ?
O8 C22 H22B 109.3 . . ?
H22A C22 H22B 107.9 . . ?
C21 C22 O8 111.8(12) . . ?
C21 C22 H22A 109.3 . . ?
C21 C22 H22B 109.3 . . ?
O5 C15 H15A 109.7 . . ?
O5 C15 H15B 109.7 . . ?
O5 C15 C16 109.7(11) . . ?
H15A C15 H15B 108.2 . . ?
C16 C15 H15A 109.7 . . ?
C16 C15 H15B 109.7 . . ?
C38 N5 C37 119.3(16) . . ?
C39 N5 C37 121.4(16) . . ?
C39 N5 C38 119.1(16) . . ?
N3 C25 H25A 108.9 . . ?
N3 C25 H25B 108.9 . . ?
N3 C25 C26 113.5(11) . . ?
H25A C25 H25B 107.7 . . ?
C26 C25 H25A 108.9 . . ?
C26 C25 H25B 108.9 . . ?
O4 C10 H10A 109.8 . . ?
O4 C10 H10B 109.8 . . ?
O4 C10 C9 109.3(13) . . ?
H10A C10 H10B 108.3 . . ?
C9 C10 H10A 109.8 . . ?
C9 C10 H10B 109.8 . . ?
O12 C35 H35A 109.8 . . ?
O12 C35 H35B 109.8 . . ?
O12 C35 C36 109.3(10) . . ?
H35A C35 H35B 108.3 . . ?
C36 C35 H35A 109.8 . . ?
C36 C35 H35B 109.8 . . ?
O7 C21 H21A 109.7 . . ?
O7 C21 H21B 109.7 . . ?
C22 C21 O7 109.8(12) . . ?
C22 C21 H21A 109.7 . . ?
C22 C21 H21B 109.7 . . ?
H21A C21 H21B 108.2 . . ?
O3 C9 C10 108.1(12) . . ?
O3 C9 H9A 110.1 . . ?
O3 C9 H9B 110.1 . . ?
C10 C9 H9A 110.1 . . ?
C10 C9 H9B 110.1 . . ?
H9A C9 H9B 108.4 . . ?
N4 C30 H30A 107.9 . . ?
N4 C30 H30B 107.9 . . ?
N4 C30 C29 117.5(12) . . ?
H30A C30 H30B 107.2 . . ?
C29 C30 H30A 107.9 . . ?
C29 C30 H30B 107.9 . . ?
O6 C17 H17A 109.6 . . ?
O6 C17 H17B 109.6 . . ?
O6 C17 C18 110.1(12) . . ?
H17A C17 H17B 108.2 . . ?
C18 C17 H17A 109.6 . . ?
C18 C17 H17B 109.6 . . ?
N4 C24 H24A 108.7 . . ?
N4 C24 H24B 108.7 . . ?
N4 C24 C23 114.2(10) . . ?
H24A C24 H24B 107.6 . . ?
C23 C24 H24A 108.7 . . ?
C23 C24 H24B 108.7 . . ?
N1 C13 H13A 109.1 . . ?
N1 C13 H13B 109.1 . . ?
N1 C13 C14 112.4(11) . . ?
H13A C13 H13B 107.9 . . ?
C14 C13 H13A 109.1 . . ?
C14 C13 H13B 109.1 . . ?
O6 C16 C15 109.7(12) . . ?
O6 C16 H16A 109.7 . . ?
O6 C16 H16B 109.7 . . ?
C15 C16 H16A 109.7 . . ?
C15 C16 H16B 109.7 . . ?
H16A C16 H16B 108.2 . . ?
O7 C20 H20A 109.4 . . ?
O7 C20 H20B 109.4 . . ?
O7 C20 C19 111.2(11) . . ?
H20A C20 H20B 108.0 . . ?
C19 C20 H20A 109.4 . . ?
C19 C20 H20B 109.4 . . ?
N4 C36 C35 112.0(12) . . ?
N4 C36 H36A 109.2 . . ?
N4 C36 H36B 109.2 . . ?
C35 C36 H36A 109.2 . . ?
C35 C36 H36B 109.2 . . ?
H36A C36 H36B 107.9 . . ?
O9 C26 C25 108.2(10) . . ?
O9 C26 H26A 110.1 . . ?
O9 C26 H26B 110.1 . . ?
C25 C26 H26A 110.1 . . ?
C25 C26 H26B 110.1 . . ?
H26A C26 H26B 108.4 . . ?
O1 C3 H3A 109.7 . . ?
O1 C3 H3B 109.7 . . ?
O1 C3 C4 109.6(14) . . ?
H3A C3 H3B 108.2 . . ?
C4 C3 H3A 109.7 . . ?
C4 C3 H3B 109.7 . . ?
O2 C4 H4A 109.5 . . ?
O2 C4 H4B 109.5 . . ?
C3 C4 O2 110.8(14) . . ?
C3 C4 H4A 109.5 . . ?
C3 C4 H4B 109.5 . . ?
H4A C4 H4B 108.1 . . ?
N5 C37 H37A 109.5 . . ?
N5 C37 H37B 109.5 . . ?
N5 C37 H37C 109.5 . . ?
H37A C37 H37B 109.5 . . ?
H37A C37 H37C 109.5 . . ?
H37B C37 H37C 109.5 . . ?
O2 C5 H5A 109.9 . . ?
O2 C5 H5B 109.9 . . ?
O2 C5 C6 108.9(11) . . ?
H5A C5 H5B 108.3 . . ?
C6 C5 H5A 109.9 . . ?
C6 C5 H5B 109.9 . . ?
N2 C6 C5 113.9(12) . . ?
N2 C6 H6A 108.8 . . ?
N2 C6 H6B 108.8 . . ?
C5 C6 H6A 108.8 . . ?
C5 C6 H6B 108.8 . . ?
H6A C6 H6B 107.7 . . ?
C11 C12 H12A 108.8 . . ?
C11 C12 H12B 108.8 . . ?
N2 C12 C11 113.6(11) . . ?
N2 C12 H12A 108.8 . . ?
N2 C12 H12B 108.8 . . ?
H12A C12 H12B 107.7 . . ?
O5 C14 C13 110.3(12) . . ?
O5 C14 H14A 109.6 . . ?
O5 C14 H14B 109.6 . . ?
C13 C14 H14A 109.6 . . ?
C13 C14 H14B 109.6 . . ?
H14A C14 H14B 108.1 . . ?
O3 C8 H8A 110.0 . . ?
O3 C8 H8B 110.0 . . ?
O3 C8 C7 108.5(12) . . ?
H8A C8 H8B 108.4 . . ?
C7 C8 H8A 110.0 . . ?
C7 C8 H8B 110.0 . . ?
N3 C19 H19A 108.8 . . ?
N3 C19 H19B 108.8 . . ?
C20 C19 N3 113.9(11) . . ?
C20 C19 H19A 108.8 . . ?
C20 C19 H19B 108.8 . . ?
H19A C19 H19B 107.7 . . ?
N1 C1 H1A 108.6 . . ?
N1 C1 H1B 108.6 . . ?
N1 C1 C2 114.7(12) . . ?
H1A C1 H1B 107.6 . . ?
C2 C1 H1A 108.6 . . ?
C2 C1 H1B 108.6 . . ?
O8 C23 C24 110.1(10) . . ?
O8 C23 H23A 109.6 . . ?
O8 C23 H23B 109.6 . . ?
C24 C23 H23A 109.6 . . ?
C24 C23 H23B 109.6 . . ?
H23A C23 H23B 108.2 . . ?
N1 C7 C8 113.8(13) . . ?
N1 C7 H7A 108.8 . . ?
N1 C7 H7B 108.8 . . ?
C8 C7 H7A 108.8 . . ?
C8 C7 H7B 108.8 . . ?
H7A C7 H7B 107.7 . . ?
O1 C2 C1 111.3(13) . . ?
O1 C2 H2A 109.4 . . ?
O1 C2 H2B 109.4 . . ?
C1 C2 H2A 109.4 . . ?
C1 C2 H2B 109.4 . . ?
H2A C2 H2B 108.0 . . ?
O9 C27 H27A 107.7 . . ?
O9 C27 H27B 107.7 . . ?
H27A C27 H27B 107.1 . . ?
C28A C27 O9 118.4(17) . . ?
C28A C27 H27A 107.7 . . ?
C28A C27 H27B 107.7 . . ?
O10 C29 C30 116.4(16) . . ?
O10 C29 H29A 108.2 . . ?
O10 C29 H29B 108.2 . . ?
C30 C29 H29A 108.2 . . ?
C30 C29 H29B 108.2 . . ?
H29A C29 H29B 107.3 . . ?
N2 C18 C17 115.4(11) . . ?
N2 C18 H18A 108.4 . . ?
N2 C18 H18B 108.4 . . ?
C17 C18 H18A 108.4 . . ?
C17 C18 H18B 108.4 . . ?
H18A C18 H18B 107.5 . . ?
O12 C34 H34A 110.1 . . ?
O12 C34 H34B 110.1 . . ?
O12 C34 C33 107.8(10) . . ?
H34A C34 H34B 108.5 . . ?
C33 C34 H34A 110.1 . . ?
C33 C34 H34B 110.1 . . ?
O11 C33 C34 111.2(10) . . ?
O11 C33 H33A 109.4 . . ?
O11 C33 H33B 109.4 . . ?
C34 C33 H33A 109.4 . . ?
C34 C33 H33B 109.4 . . ?
H33A C33 H33B 108.0 . . ?
N3 C31 H31A 109.2 . . ?
N3 C31 H31B 109.2 . . ?
H31A C31 H31B 107.9 . . ?
C32 C31 N3 112.1(11) . . ?
C32 C31 H31A 109.2 . . ?
C32 C31 H31B 109.2 . . ?
O11 C32 C31 109.5(12) . . ?
O11 C32 H32A 109.8 . . ?
O11 C32 H32B 109.8 . . ?
C31 C32 H32A 109.8 . . ?
C31 C32 H32B 109.8 . . ?
H32A C32 H32B 108.2 . . ?
C42 N6 C41 119(2) . . ?
C42 N6 C40 112(2) . . ?
C40 N6 C41 128(3) . . ?
N6 C42 O14 122(2) . . ?
N6 C42 H42 119.0 . . ?
O14 C42 H42 119.0 . . ?
N6 C41 H41A 109.5 . . ?
N6 C41 H41B 109.5 . . ?
N6 C41 H41C 109.5 . . ?
H41A C41 H41B 109.5 . . ?
H41A C41 H41C 109.5 . . ?
H41B C41 H41C 109.5 . . ?
N6 C40 H40A 109.5 . . ?
N6 C40 H40B 109.5 . . ?
N6 C40 H40C 109.5 . . ?
H40A C40 H40B 109.5 . . ?
H40A C40 H40C 109.5 . . ?
H40B C40 H40C 109.5 . . ?
N5 C38 H38A 109.5 . . ?
N5 C38 H38B 109.5 . . ?
N5 C38 H38C 109.5 . . ?
H38A C38 H38B 109.5 . . ?
H38A C38 H38C 109.5 . . ?
H38B C38 H38C 109.5 . . ?
N5 C39 H39 116.5 . . ?
O13 C39 N5 127(2) . . ?
O13 C39 H39 116.5 . . ?
O10 C28A H28A 108.1 . . ?
O10 C28A H28B 108.1 . . ?
C27 C28A O10 116.8(17) . . ?
C27 C28A H28A 108.1 . . ?
C27 C28A H28B 108.1 . . ?
H28A C28A H28B 107.3 . . ?

loop_
_geom_bond_atom_site_label_1
_geom_bond_atom_site_label_2
_geom_bond_distance
_geom_bond_site_symmetry_2
_geom_bond_publ_flag
Pb2 Pb6 3.1090(5) . ?
Pb2 Pb7 3.2982(5) 2_656 ?
Pb2 Pb3 3.1745(5) . ?
Pb2 Pb1 3.2233(5) . ?
Pb2 Cu2 2.7751(13) . ?
Pb2 Cu1 2.9316(13) . ?
Pb6 Pb7 3.2995(5) . ?
Pb6 Pb5 3.1642(5) . ?
Pb6 Pb1 3.2287(5) . ?
Pb6 Cu2 2.7729(13) . ?
Pb6 Cu1 2.9285(14) . ?
Pb8 Pb9 3.1042(5) . ?
Pb8 Pb7 3.3127(5) . ?
Pb8 Pb3 3.1552(5) 2_656 ?
Pb8 Pb4 3.2367(5) 2_656 ?
Pb8 Cu2 2.7792(13) . ?
Pb8 Cu1 2.9348(14) 2_656 ?
Pb9 Pb7 3.3250(5) 2_656 ?
Pb9 Pb5 3.1421(5) 2_656 ?
Pb9 Pb4 3.2208(5) 2_656 ?
Pb9 Cu2 2.7868(12) . ?
Pb9 Cu1 2.9271(13) 2_656 ?
Pb7 Pb5 3.6759(5) . ?
Pb7 Pb3 3.6559(5) 2_656 ?
Pb7 Cu2 2.8260(13) 2_656 ?
Pb7 Cu2 2.8377(13) . ?
Pb7 Cu1 3.3493(13) 2_656 ?
Pb7 Cu1 3.3625(13) . ?
Pb5 Pb4 3.1741(5) . ?
Pb5 Pb1 3.1675(6) . ?
Pb5 Cu1 2.9340(13) . ?
Pb3 Pb4 3.1653(5) . ?
Pb3 Pb1 3.1803(6) . ?
Pb3 Cu1 2.9346(14) . ?
Pb4 Pb1 3.2097(6) . ?
Pb4 Cu1 2.9400(12) . ?
Pb1 Cu1 2.9236(13) . ?
Cu2 Cu2 2.561(3) 2_656 ?
Cu2 Cu1 2.5602(16) . ?
Cu2 Cu1 2.5477(18) 2_656 ?
K2 O9 2.863(8) . ?
K2 O12 2.862(8) . ?
K2 O10 2.828(8) . ?
K2 O11 2.806(8) . ?
K2 O7 2.782(8) . ?
K2 O8 2.807(8) . ?
K2 N3 2.916(9) . ?
K2 N4 2.961(10) . ?
K1 O6 2.833(9) . ?
K1 O5 2.823(8) . ?
K1 O1 2.801(9) . ?
K1 O4 2.824(9) . ?
K1 O3 2.879(9) . ?
K1 O2 2.807(8) . ?
K1 N2 3.009(9) . ?
K1 N1 3.028(10) . ?
O9 C26 1.422(15) . ?
O9 C27 1.431(17) . ?
O12 C35 1.447(16) . ?
O12 C34 1.412(15) . ?
O10 C29 1.35(2) . ?
O10 C28A 1.42(2) . ?
O11 C33 1.407(14) . ?
O11 C32 1.419(19) . ?
O6 C17 1.412(19) . ?
O6 C16 1.412(15) . ?
O5 C15 1.397(19) . ?
O5 C14 1.391(17) . ?
O1 C3 1.431(16) . ?
O1 C2 1.411(18) . ?
O4 C11 1.402(19) . ?
O4 C10 1.443(17) . ?
O3 C9 1.439(16) . ?
O3 C8 1.450(16) . ?
O2 C4 1.457(17) . ?
O2 C5 1.429(16) . ?
O7 C21 1.429(17) . ?
O7 C20 1.427(18) . ?
O8 C22 1.435(17) . ?
O8 C23 1.402(18) . ?
C11 H11A 0.9700 . ?
C11 H11B 0.9700 . ?
C11 C12 1.50(2) . ?
N3 C25 1.477(14) . ?
N3 C19 1.48(2) . ?
N3 C31 1.52(2) . ?
N4 C30 1.455(17) . ?
N4 C24 1.486(19) . ?
N4 C36 1.485(15) . ?
N2 C6 1.465(18) . ?
N2 C12 1.466(18) . ?
N2 C18 1.430(19) . ?
N1 C13 1.47(2) . ?
N1 C1 1.44(2) . ?
N1 C7 1.469(19) . ?
C22 H22A 0.9700 . ?
C22 H22B 0.9700 . ?
C22 C21 1.43(3) . ?
C15 H15A 0.9700 . ?
C15 H15B 0.9700 . ?
C15 C16 1.50(2) . ?
N5 C37 1.44(3) . ?
N5 C38 1.42(2) . ?
N5 C39 1.37(2) . ?
C25 H25A 0.9700 . ?
C25 H25B 0.9700 . ?
C25 C26 1.521(19) . ?
C10 H10A 0.9700 . ?
C10 H10B 0.9700 . ?
C10 C9 1.50(3) . ?
C35 H35A 0.9700 . ?
C35 H35B 0.9700 . ?
C35 C36 1.49(2) . ?
C21 H21A 0.9700 . ?
C21 H21B 0.9700 . ?
C9 H9A 0.9700 . ?
C9 H9B 0.9700 . ?
C30 H30A 0.9700 . ?
C30 H30B 0.9700 . ?
C30 C29 1.47(2) . ?
C17 H17A 0.9700 . ?
C17 H17B 0.9700 . ?
C17 C18 1.54(2) . ?
C24 H24A 0.9700 . ?
C24 H24B 0.9700 . ?
C24 C23 1.51(2) . ?
C13 H13A 0.9700 . ?
C13 H13B 0.9700 . ?
C13 C14 1.51(3) . ?
C16 H16A 0.9700 . ?
C16 H16B 0.9700 . ?
C20 H20A 0.9700 . ?
C20 H20B 0.9700 . ?
C20 C19 1.45(3) . ?
C36 H36A 0.9700 . ?
C36 H36B 0.9700 . ?
C26 H26A 0.9700 . ?
C26 H26B 0.9700 . ?
C3 H3A 0.9700 . ?
C3 H3B 0.9700 . ?
C3 C4 1.45(3) . ?
C4 H4A 0.9700 . ?
C4 H4B 0.9700 . ?
C37 H37A 0.9600 . ?
C37 H37B 0.9600 . ?
C37 H37C 0.9600 . ?
C5 H5A 0.9700 . ?
C5 H5B 0.9700 . ?
C5 C6 1.49(2) . ?
C6 H6A 0.9700 . ?
C6 H6B 0.9700 . ?
C12 H12A 0.9700 . ?
C12 H12B 0.9700 . ?
C14 H14A 0.9700 . ?
C14 H14B 0.9700 . ?
C8 H8A 0.9700 . ?
C8 H8B 0.9700 . ?
C8 C7 1.50(2) . ?
C19 H19A 0.9700 . ?
C19 H19B 0.9700 . ?
C1 H1A 0.9700 . ?
C1 H1B 0.9700 . ?
C1 C2 1.50(2) . ?
C23 H23A 0.9700 . ?
C23 H23B 0.9700 . ?
C7 H7A 0.9700 . ?
C7 H7B 0.9700 . ?
C2 H2A 0.9700 . ?
C2 H2B 0.9700 . ?
C27 H27A 0.9700 . ?
C27 H27B 0.9700 . ?
C27 C28A 1.23(3) . ?
C29 H29A 0.9700 . ?
C29 H29B 0.9700 . ?
C18 H18A 0.9700 . ?
C18 H18B 0.9700 . ?
C34 H34A 0.9700 . ?
C34 H34B 0.9700 . ?
C34 C33 1.48(2) . ?
C33 H33A 0.9700 . ?
C33 H33B 0.9700 . ?
C31 H31A 0.9700 . ?
C31 H31B 0.9700 . ?
C31 C32 1.48(2) . ?
C32 H32A 0.9700 . ?
C32 H32B 0.9700 . ?
N6 C42 1.26(2) . ?
N6 C41 1.48(5) . ?
N6 C40 1.46(5) . ?
O14 C42 1.29(3) . ?
C42 H42 0.9300 . ?
C41 H41A 0.9600 . ?
C41 H41B 0.9600 . ?
C41 H41C 0.9600 . ?
C40 H40A 0.9600 . ?
C40 H40B 0.9600 . ?
C40 H40C 0.9600 . ?
O13 C39 1.26(3) . ?
C38 H38A 0.9600 . ?
C38 H38B 0.9600 . ?
C38 H38C 0.9600 . ?
C39 H39 0.9300 . ?
C28A H28A 0.9700 . ?
C28A H28B 0.9700 . ?

loop_
_geom_torsion_atom_site_label_1
_geom_torsion_atom_site_label_2
_geom_torsion_atom_site_label_3
_geom_torsion_atom_site_label_4
_geom_torsion
_geom_torsion_site_symmetry_1
_geom_torsion_site_symmetry_2
_geom_torsion_site_symmetry_3
_geom_torsion_site_symmetry_4
_geom_torsion_publ_flag
K2 O9 C26 C25 52.3(13) . . . . ?
K2 O9 C27 C28A -42(2) . . . . ?
K2 O12 C35 C36 47.6(12) . . . . ?
K2 O12 C34 C33 -48.6(10) . . . . ?
K2 O10 C29 C30 27(2) . . . . ?
K2 O10 C28A C27 -37(2) . . . . ?
K2 O11 C33 C34 -49.3(12) . . . . ?
K2 O11 C32 C31 45.3(17) . . . . ?
K2 O7 C21 C22 -46.6(12) . . . . ?
K2 O7 C20 C19 41.3(13) . . . . ?
K2 O8 C22 C21 -47.1(14) . . . . ?
K2 O8 C23 C24 45.0(13) . . . . ?
K2 N3 C25 C26 44.8(14) . . . . ?
K2 N3 C19 C20 46.6(13) . . . . ?
K2 N3 C31 C32 48.3(15) . . . . ?
K2 N4 C30 C29 37.7(19) . . . . ?
K2 N4 C24 C23 45.5(12) . . . . ?
K2 N4 C36 C35 49.9(13) . . . . ?
K1 O6 C17 C18 -48.2(16) . . . . ?
K1 O6 C16 C15 53.1(13) . . . . ?
K1 O5 C15 C16 42.5(13) . . . . ?
K1 O5 C14 C13 -51.1(14) . . . . ?
K1 O1 C3 C4 47.1(18) . . . . ?
K1 O1 C2 C1 -45(2) . . . . ?
K1 O4 C11 C12 -50.2(15) . . . . ?
K1 O4 C10 C9 43.8(14) . . . . ?
K1 O3 C9 C10 54.8(14) . . . . ?
K1 O3 C8 C7 -49.6(15) . . . . ?
K1 O2 C4 C3 48.1(16) . . . . ?
K1 O2 C5 C6 -52.7(14) . . . . ?
K1 N2 C6 C5 -43.2(13) . . . . ?
K1 N2 C12 C11 -40.9(17) . . . . ?
K1 N2 C18 C17 -41.2(17) . . . . ?
K1 N1 C13 C14 -41.5(12) . . . . ?
K1 N1 C1 C2 -43.9(19) . . . . ?
K1 N1 C7 C8 -47.2(16) . . . . ?
O9 C27 C28A O10 56(3) . . . . ?
O12 C35 C36 N4 -67.3(14) . . . . ?
O12 C34 C33 O11 66.1(12) . . . . ?
O6 C17 C18 N2 62(2) . . . . ?
O5 C15 C16 O6 -64.7(15) . . . . ?
O1 C3 C4 O2 -63.9(19) . . . . ?
O4 C11 C12 N2 63.1(19) . . . . ?
O4 C10 C9 O3 -66.0(16) . . . . ?
O3 C8 C7 N1 66.8(18) . . . . ?
O2 C5 C6 N2 66.0(16) . . . . ?
O7 C20 C19 N3 -60.2(15) . . . . ?
O8 C22 C21 O7 63.1(14) . . . . ?
C11 O4 C10 C9 -177.7(12) . . . . ?
N3 C25 C26 O9 -67.6(16) . . . . ?
N3 C31 C32 O11 -63.4(19) . . . . ?
N4 C30 C29 O10 -46(3) . . . . ?
N4 C24 C23 O8 -62.6(15) . . . . ?
N1 C13 C14 O5 62.6(15) . . . . ?
N1 C1 C2 O1 62(2) . . . . ?
C22 O8 C23 C24 179.9(11) . . . . ?
C15 O5 C14 C13 170.2(12) . . . . ?
C25 N3 C19 C20 -73.5(14) . . . . ?
C25 N3 C31 C32 168.6(13) . . . . ?
C10 O4 C11 C12 171.2(12) . . . . ?
C35 O12 C34 C33 178.9(9) . . . . ?
C21 O7 C20 C19 179.4(11) . . . . ?
C9 O3 C8 C7 -178.6(13) . . . . ?
C30 N4 C24 C23 165.8(11) . . . . ?
C30 N4 C36 C35 -72.5(14) . . . . ?
C17 O6 C16 C15 -175.1(13) . . . . ?
C24 N4 C30 C29 -81.0(18) . . . . ?
C24 N4 C36 C35 167.8(11) . . . . ?
C13 N1 C1 C2 77.0(18) . . . . ?
C13 N1 C7 C8 -167.4(13) . . . . ?
C16 O6 C17 C18 -177.6(13) . . . . ?
C20 O7 C21 C22 173.9(10) . . . . ?
C36 N4 C30 C29 159.3(16) . . . . ?
C36 N4 C24 C23 -73.0(14) . . . . ?
C26 O9 C27 C28A -169.5(19) . . . . ?
C3 O1 C2 C1 176.0(16) . . . . ?
C4 O2 C5 C6 174.8(12) . . . . ?
C37 N5 C39 O13 -173(2) . . . . ?
C5 O2 C4 C3 -177.8(13) . . . . ?
C6 N2 C12 C11 -159.6(14) . . . . ?
C6 N2 C18 C17 77.5(17) . . . . ?
C12 N2 C6 C5 76.1(14) . . . . ?
C12 N2 C18 C17 -162.2(14) . . . . ?
C14 O5 C15 C16 -177.7(12) . . . . ?
C8 O3 C9 C10 -173.9(12) . . . . ?
C19 N3 C25 C26 164.5(12) . . . . ?
C19 N3 C31 C32 -72.0(16) . . . . ?
C1 N1 C13 C14 -161.2(11) . . . . ?
C1 N1 C7 C8 71.6(17) . . . . ?
C23 O8 C22 C21 175.7(12) . . . . ?
C7 N1 C13 C14 77.9(13) . . . . ?
C7 N1 C1 C2 -163.2(15) . . . . ?
C2 O1 C3 C4 -172.9(15) . . . . ?
C27 O9 C26 C25 178.3(13) . . . . ?
C29 O10 C28A C27 174.6(19) . . . . ?
C18 N2 C6 C5 -162.6(12) . . . . ?
C18 N2 C12 C11 80.1(17) . . . . ?
C34 O12 C35 C36 179.3(10) . . . . ?
C33 O11 C32 C31 -178.6(13) . . . . ?
C31 N3 C25 C26 -75.2(14) . . . . ?
C31 N3 C19 C20 166.8(12) . . . . ?
C32 O11 C33 C34 172.9(12) . . . . ?
C41 N6 C42 O14 6(4) . . . . ?
C40 N6 C42 O14 179(3) . . . . ?
C38 N5 C39 O13 11(4) . . . . ?
C28A O10 C29 C30 173.5(17) . . . . ?

loop_
_smtbx_masks_void_nr
_smtbx_masks_void_average_x
_smtbx_masks_void_average_y
_smtbx_masks_void_average_z
_smtbx_masks_void_volume
_smtbx_masks_void_count_electrons
_smtbx_masks_void_content
1 0.000 0.500 0.000 168.9 36.2 ?
2 0.463 0.750 0.756 7.2 0.0 ?
3 0.538 0.250 0.244 7.2 0.0 ?
